data_2009915
loop_
_publ_author_name
'Kivek\"as, R.'
'Sillanp\"a\"a, R.'
'Escriche, L.'
'Almajano, M.-P.'
'Texidor, F.'
'Casab\'o, J.'

_publ_section_title
;(Nitrato-\k<i>O</i>)(triphenylphosphine-\k<i>P</i>){3,6,9-trithiabicyclo[9.4.0]pentadeca-1(11),12,14-triene-\k^3^<i>S</i>^3,6,9^}mercury(II)
 nitrate hydrate hemiethanol solvate
;
_journal_issue 8
_journal_name_full 'Acta Crystallographica Section C'
_journal_page_first 1249
_journal_page_last 1252
_journal_paper_doi 10.1107/S0108270194000466
_journal_volume 50
_journal_year 1994
_chemical_formula_sum 'C31 H36 Hg N2 O8 P S3'
_chemical_formula_weight 884.4
_symmetry_cell_setting monoclinic
_symmetry_space_group_name_Hall '-C 2yc'
_symmetry_space_group_name_H-M 'C 1 2/c 1'
_atom_type_scat_source 'Xtal3.0 (Hall & Stewart, 1990)'
_cell_angle_alpha 90.
_cell_angle_beta 122.60(3)
_cell_angle_gamma 90.
_cell_formula_units_Z 8
_cell_length_a 30.198(8)
_cell_length_b 15.642(5)
_cell_length_c 18.147(5)
_cell_measurement_reflns_used 25
_cell_measurement_temperature 296
_cell_measurement_theta_max 18.3
_cell_measurement_theta_min 12.8
_cell_volume 7221(4)
_diffrn_measurement_device 'Rigaku AFC5S'
_diffrn_measurement_method \w-2\q
_diffrn_radiation_type MoK\a
_diffrn_radiation_wavelength 0.71069
_diffrn_reflns_av_R_equivalents 0.0631
_diffrn_reflns_limit_h_max 29
_diffrn_reflns_limit_h_min -35
_diffrn_reflns_limit_k_max 18
_diffrn_reflns_limit_k_min -18
_diffrn_reflns_limit_l_max 21
_diffrn_reflns_limit_l_min 0
_diffrn_reflns_number 12563
_diffrn_reflns_theta_max 25
_diffrn_standards_decay_% '-36%, linear correction applied'
_diffrn_standards_interval_count 150
_diffrn_standards_number 3
_exptl_absorpt_coefficient_mu 4.52
_exptl_absorpt_correction_T_max 1.00
_exptl_absorpt_correction_T_min 0.81
_exptl_absorpt_correction_type empirical
_exptl_crystal_colour colourless
_exptl_crystal_density_diffrn 1.627
_exptl_crystal_description plate
_exptl_crystal_size_max 0.18
_exptl_crystal_size_mid 0.12
_exptl_crystal_size_min 0.10
_refine_diff_density_max 1.3
_refine_diff_density_min -1.1
_refine_ls_extinction_method none
_refine_ls_goodness_of_fit_obs 1.80
_refine_ls_hydrogen_treatment noref
_refine_ls_number_parameters 371
_refine_ls_number_reflns 3587
_refine_ls_R_factor_obs 0.057
_refine_ls_shift/esd_max 0.23
_refine_ls_structure_factor_coef F
_refine_ls_weighting_details 'w = 1/\s^2^(F)'
_refine_ls_weighting_scheme calc
_refine_ls_wR_factor_obs 0.052
_reflns_number_observed 3587
_reflns_number_total 6365
_reflns_observed_criterion F>3\s(F)
_cod_data_source_file ab1115.cif
_cod_data_source_block ab1115_structure_1_of_1
_cod_depositor_comments
;
The following automatic conversions were performed:

'_refine_ls_weighting_scheme' value '1/\s^2^(F)' was changed to
'calc'. New tag '_refine_ls_weighting_details' was created. The value
of the new tag was set to 'w = 1/\s^2^(F)'.

Automatic conversion script
Id: cif_fix_values 3143 2015-03-26 13:38:13Z robertas 
;
_cod_original_sg_symbol_H-M 'C 2/c'
_cod_original_formula_sum 'C31 H36 Hg1 N2 O8 P1 S3'
_cod_database_code 2009915

loop_
_atom_site_label
_atom_site_fract_x
_atom_site_fract_y
_atom_site_fract_z
_atom_site_U_iso_or_equiv
Hg 0.58058(2) 0.32684(3) 0.65893(3) 0.0538(3)
S(1) 0.60600(10) 0.3099(2) 0.5390(2) 0.061(2)
S(2) 0.49870(10) 0.3962(2) 0.5367(2) 0.060(2)
S(3) 0.51300(10) 0.1854(2) 0.6053(2) 0.072(2)
P 0.64750(10) 0.2995(2) 0.8101(2) 0.046(2)
C(1) 0.6098(6) 0.1360(9) 0.5529(8) 0.080(9)
C(2) 0.5879(6) 0.0892(8) 0.5902(9) 0.080(10)
C(3) 0.6205(7) 0.0312(9) 0.6570(10) 0.120(10)
C(4) 0.6708(8) 0.0200(10) 0.6830(10) 0.160(10)
C(5) 0.6892(7) 0.0620(10) 0.6440(10) 0.130(10)
C(6) 0.6620(6) 0.1210(10) 0.5800(10) 0.100(10)
C(7) 0.5815(5) .2070(8) 0.4865(8) 0.074(9)
C(8) 0.5570(5) 0.3848(9) 0.4614(8) 0.071(8)
C(9) 0.5030(5) 0.3750(9) 0.4427(7) 0.066(7)
C(10) 0.4479(5) 0.3260(10) 0.5251(8) 0.082(8)
C(11) 0.4537(5) 0.2300(10) 0.5132(8) 0.091(9)
C(12) 0.5306(7) 0.0965(8) 0.5570(10) 0.100(10)
C(13) 0.6511(4) 0.3744(7) 0.8875(7) 0.047(7)
C(14) 0.6396(5) 0.4584(8) 0.8640(8) 0.073(9)
C(15) 0.6500(6) 0.5191(8) 0.9283(9) 0.080(10)
C(16) 0.6719(5) 0.4939(8) 1.0146(8) 0.070(9)
C(17) 0.6822(5) 0.4097(7) 1.0377(8) 0.061(8)
C(18) 0.6715(5) 0.3502(7) 0.9734(7) 0.054(7)
C(19) 0.6387(4) 0.1937(7) 0.8410(7) 0.047(6)
C(20) 0.5911(5) 0.1752(7) 0.8294(7) 0.056(7)
C(21) 0.5820(5) 0.0929(9) 0.8479(8) 0.071(9)
C(22) 0.6210(5) 0.0323(8) 0.8799(8) 0.076(9)
C(23) 0.6691(5) 0.0520(8) 0.8936(9) 0.076(9)
C(24) 0.6774(5) 0.1323(8) 0.8738(8) 0.061(7)
C(25) 0.7115(4) 0.3003(7) 0.8224(7) 0.045(6)
C(26) 0.7534(4) 0.3482(7) 0.8865(7) 0.050(7)
C(27) 0.8006(4) 0.3469(7) 0.8927(8) 0.059(7)
C(28) 0.8066(5) 0.2982(8) 0.8368(9) 0.069(8)
C(29) 0.7657(5) 0.2491(9) 0.7744(9) 0.074(9)
C(30) 0.7180(5) 0.2512(8) 0.7655(8) 0.063(8)
O(31) 0.6023(4) 0.5016(7) 0.6393(7) 0.121(4)
O(32) 0.6808(5) 0.4759(8) 0.7096(8) 0.160(5)
O(33) 0.6520(5) 0.6005(9) 0.7087(9) 0.166(5)
N(34) 0.6484(5) 0.5293(8) 0.6908(8) 0.111(5)
O(35) 0.5000 0.3320(10) 0.7500 0.119(5)
O(36) 0.5087(4) 0.4510(7) 0.7035(7) 0.123(4)
N(37) 0.5000 0.4080(10) 0.7500 0.093(6)
O(38) 0.5546(7) -0.1560(10) 0.6730(10) 0.067(5)
O(39) 0.5000(7) -0.0610(10) 0.6610(10) 0.128(8)
O(40) 0.5354(8) -0.1470(10) 0.7710(10) 0.180(10)
N(41) 0.5300(4) -0.1213(7) 0.7017(7) 0.067(6)
O(42w) 0.5188(7) 0.6360(10) 0.7550(10) 0.093(7)
O(43w) 0.5962(8) 0.6970(10) 0.7740(10) 0.112(7)
C(44) 0.789(2) 0.321(2) 0.592(3) 0.15(2)
C(45) 0.790(2) 0.252(4) 0.561(3) 0.23(2)
C(46) 0.747(2) 0.209(2) 0.476(3) 0.15(2)
H(3) .6067 -.0012 .6840 .080
H(4) .6926 -.0184 .7294 .080
H(5) .7245 .0506 .6607 .080
H(6) .6778 .1512 .5551 .080
H(7A) .5874 .2010 .4404 .080
H(7B) .5448 .2037 .4633 .080
H(8A) .5688 .4408 .4837 .080
H(8B) .5551 .3786 .4077 .080
H(9A) .4805 .4137 .3974 .080
H(9B) .4917 .3181 .4237 .080
H(10A) .4467 .3323 .5760 .080
H(10B) .4155 .3447 .4754 .080
H(11A) .4243 .2004 .5067 .080
H(11B) .4545 .2223 .4620 .080
H(12A) .5198 .0443 .5689 .080
H(12B) .5122 .1052 .4955 .080
H(14) .6247 .4754 .8050 .080
H(15) .6421 .5777 .9129 .080
H(16) .6798 .5358 1.0581 .080
H(17) .6963 .3924 1.0964 .080
H(18) .6782 .2915 .9887 .080
H(20) .5646 .2177 .8090 .080
H(21) .5486 .0787 .8384 .080
H(22) .6146 -.0236 .8926 .080
H(23) .6963 .0104 .9167 .080
H(24) .7106 .1460 .8828 .080
H(26) .7492 .3817 .9260 .080
H(27) .8291 .3801 .9362 .080
H(28) .8393 .2981 .8408 .080
H(29) .7709 .2134 .7373 .080
H(30) .6894 .2191 .7204 .080

loop_
_geom_angle_atom_site_label_1
_geom_angle_atom_site_label_2
_geom_angle_atom_site_label_3
_geom_angle
_geom_angle_publ_flag
S(1) Hg S(2) 84.40(10) yes
S(1) Hg S(3) 96.60(10) yes
S(1) Hg P 118.30(10) yes
S(1) Hg O(31) 79.0(3) yes
S(2) Hg S(3) 81.30(10) yes
S(2) Hg P 154.70(10) yes
S(2) Hg O(31) 70.2(2) yes
S(3) Hg P 105.20(10) yes
S(3) Hg O(31) 151.4(2) yes
P Hg O(31) 101.6(2) yes
Hg S(1) C(7) 107.4(6) yes
Hg P C(25) 108.8(4) yes
C(13) P C(19) 108.2(6) yes
C(13) P C(25) 106.7(6) yes
C(19) P C(25) 106.9(6) yes
C(2) C(1) C(6) 119.0(10) yes
C(2) C(1) C(7) 124.0(10) yes
C(6) C(1) C(7) 117(2) yes
C(1) C(2) C(3) 118(2) yes
C(1) C(2) C(12) 121.0(10) yes
C(3) C(2) C(12) 121(2) yes
C(2) C(3) C(4) 122(2) yes
Hg S(1) C(8) 95.5(6) yes
C(7) S(1) C(8) 103.5(5) yes
Hg S(2) C(9) 102.5(4) yes
Hg S(2) C(10) 102.2(4) yes
C(9) S(2) C(10) 105.5(7) yes
Hg S(3) C(11) 101.0(5) yes
Hg S(3) C(12) 114.2(6) yes
C(11) S(3) C(12) 104.1(7) yes
Hg P C(13) 115.9(3) yes
Hg P C(19) 109.9(3) yes
C(3) C(4) C(5) 119(2) yes
C(4) C(5) C(6) 125(2) yes
C(1) C(6) C(5) 118(2) yes
S(1) C(7) C(1) 109.7(8) yes
S(1) C(8) C(9) 117.0(10) yes
S(2) C(9) C(8) 113.2(8) yes
S(2) C(10) C(11) 117.0(10) yes
S(3) C(11) C(10) 112.1(8) yes
S(3) C(12) C(2) 115.3(9) yes

loop_
_geom_bond_atom_site_label_1
_geom_bond_atom_site_label_2
_geom_bond_distance
_geom_bond_publ_flag
Hg S(1) 2.683(5) yes
Hg S(2) 2.511(3) yes
Hg S(3) 2.806(4) yes
Hg P 2.412(3) yes
Hg O(31) 2.880(10) yes
S(1) C(7) 1.810(10) yes
S(1) C(8) 1.820(10) yes
S(2) C(9) 1.81(2) yes
S(2) C(10) 1.80(2) yes
S(3) C(11) 1.810(10) yes
S(3) C(12) 1.87(2) yes
P C(13) 1.790(10) yes
P C(13) 1.810(10) yes
P C(25) 1.820(10) yes
C(1) C(2) 1.38(3) yes
C(1) C(6) 1.39(2) yes
C(1) C(7) 1.52(2) yes
C(2) C(3) 1.40(2) yes
C(2) C(12) 1.50(3) yes
C(3) C(4) 1.33(3) yes
C(4) C(5) 1.29(3) yes
C(5) C(6) 1.35(2) yes
C(8) C(9) 1.48(2) yes
C(10) C(11) 1.54(2) yes

loop_
_geom_torsion_atom_site_label_1
_geom_torsion_atom_site_label_2
_geom_torsion_atom_site_label_3
_geom_torsion_atom_site_label_4
_geom_torsion
_geom_torsion_publ_flag
C(8) S(1) C(7) C(1) -165.0(10) yes
C(7) S(1) C(8) C(9) 62.0(10) yes
C(10) S(2) C(9) C(8) -147.0(10) yes
C(9) S(2) C(10) C(11) 54.0(10) yes
C(12) S(3) C(11) C(10) -150.0(10) yes
C(11) S(3) C(12) C(2) 138.0(10) yes
C(6) C(1) C(2) C(3) 3(2) yes
C(6) C(1) C(2) C(12) -174.0(10) yes
C(7) C(1) C(2) C(3) -174.0(10) yes
C(7) C(1) C(2) C(12) 9(2) yes
C(2) C(1) C(6) C(5) -1(2) yes
C(7) C(1) C(6) C(5) 176.0(10) yes
C(2) C(1) C(7) S(2) 104.0(10) yes
C(6) C(1) C(7) S(1) -72(2) yes
C(1) C(2) C(3) C(4) -1(2) yes
C(12) C(2) C(3) C(4) 176(2) yes
C(1) C(2) C(12) S(3) -86(2) yes
C(3) C(2) C(12) S(3) 98.0(10) yes
C(2) C(3) C(4) C(5) -2(3) yes
C(3) C(4) C(5) C(6) 4(3) yes
C(4) C(5) C(6) C(1) -2(3) yes
S(1) C(8) C(9) S(2) 65.0(10) yes
S(2) C(10) C(11) S(3) 61.0(10) yes
